data_4002526
loop_
_publ_author_name
'Morell, H.'
'Angermund, K.'
'Fyfe, C.A.'
'Lewis, A.R.'
'Brouwer, D.H.'
'Gies, H.'

_publ_section_title
;
 Structural investigation of silicalite-I loaded with n-hexane by X-ray
 diffraction, (29)Si MAS NMR and molecular modeling
;
_journal_name_full 'Chemistry of Materials (1,1989-)'
_journal_page_first 2192
_journal_page_last 2198
_journal_volume 14
_journal_year 2002
_chemical_formula_sum 'C11.43 H26.67 O48 Si24'
_chemical_name_systematic '(Si24 O48) (C6 H14)1.905'
_space_group_IT_number 14
_symmetry_space_group_name_Hall '-P 2yn'
_symmetry_space_group_name_H-M 'P 1 21/n 1'
_cell_angle_alpha 90
_cell_angle_beta 90.5
_cell_angle_gamma 90
_cell_formula_units_Z 4
_cell_length_a 19.9111
_cell_length_b 20.1346
_cell_length_c 13.4081
_cell_volume 5375.130
_citation_journal_id_ASTM CMATEX
_cod_data_source_file Morell_CMATEX_2002_1126.cif
_cod_data_source_block C11.43H26.67O48Si24
_cod_original_cell_volume 5375.13
_cod_original_sg_symbol_Hall '-P 2ybc (x-z,y,z)'
_cod_database_code 4002526

loop_
_symmetry_equiv_pos_as_xyz
x,y,z
-x+1/2,y+1/2,-z+1/2
-x,-y,-z
x-1/2,-y-1/2,z-1/2

loop_
_atom_site_label
_atom_site_type_symbol
_atom_site_fract_x
_atom_site_fract_y
_atom_site_fract_z
_atom_site_occupancy
_atom_site_U_iso_or_equiv
O8 O-2 0.8713 0.3017 0.8976 1 0.0
Si15 Si+4 0.5618 0.2799 -0.029 1 0.0
C4 C 0.2699 0.2934 0.6036 0.83 0.0
C10 C 0.5893 -0.0056 0.5173 0.39 0.0
C1 C 0.7399 0.6091 0.3568 0.2 0.0
C2 C 0.3301 -0.0002 0.4832 0.29 0.0
O27 O-2 0.2506 0.2808 -0.0628 1 0.0
Si6 Si+4 0.9392 0.1943 0.3196 1 0.0
O26 O-2 0.1567 0.1927 -0.034 1 0.0
O22 O-2 0.155 0.3776 0.2245 1 0.0
O19 O-2 0.1308 0.3961 0.4136 1 0.0
Si20 Si+4 0.3686 0.3061 0.172 1 0.0
C14 C 0.2485 0.3821 0.6429 1.19 0.0
O14 O-2 0.947 0.0023 0.1992 1 0.0
O21 O-2 0.1534 0.4959 0.2886 1 0.0
Si7 Si+4 0.1726 0.422 0.32 1 0.0
Si2 Si+4 0.9693 0.3129 0.1701 1 0.0
O10 O-2 0.0001 0.307 0.8926 1 0.0
C12 C 0.4776 0.5102 -0.0015 0.54 0.0
O11 O-2 0.9342 0.1028 0.0818 1 0.0
O44 O-2 0.3506 0.3074 0.0568 1 0.0
O6 O-2 0.9477 0.2485 0.2328 1 0.0
C18 C 0.2312 0.1215 0.6382 0.52 0.0
C3 C 0.2408 0.5919 0.8638 0.73 0.0
C7 C 0.4465 0.4886 0.0345 0.62 0.0
O39 O-2 0.5666 0.2018 -0.0134 1 0.0
Si9 Si+4 0.1731 0.2689 -0.0382 1 0.0
Si11 Si+4 0.1307 0.0694 0.1763 1 0.0
O5 O-2 0.9385 0.314 0.0617 1 0.0
C6 C 0.2414 0.2441 0.6583 0.59 0.0
O35 O-2 0.5507 0.3801 0.2423 1 0.0
Si16 Si+4 0.5629 0.1236 -0.0307 1 0.0
Si18 Si+4 0.5632 0.1878 0.3201 1 0.0
O38 O-2 0.5646 0.2511 0.2484 1 0.0
C8 C 0.7599 0.5557 0.2491 0.74 0.0
C5 C 0.2584 0.1923 0.6087 0.33 0.0
O17 O-2 0.8655 0.1941 0.3666 1 0.0
Si21 Si+4 0.3286 0.2719 -0.0432 1 0.0
O3 O-2 0.9509 0.4966 0.2825 1 0.0
O23 O-2 0.161 0.3024 0.0685 1 0.0
O34 O-2 0.2465 0.1888 0.3428 1 0.0
Si4 Si+4 0.9383 0.1233 -0.0321 1 0.0
Si19 Si+4 0.3297 0.421 0.3161 1 0.0
O18 O-2 -0.0047 0.2032 0.4067 1 0.0
O42 O-2 0.4467 0.0765 0.194 1 0.0
C15 C 0.286 0.0056 0.5089 0.83 0.0
Si12 Si+4 0.1687 0.1867 0.3163 1 0.0
O12 O-2 0.9997 0.0877 0.913 1 0.0
Si23 Si+4 0.3674 0.0691 0.1785 1 0.0
Si13 Si+4 0.559 0.4273 0.3372 1 0.0
Si3 Si+4 0.938 0.2798 -0.0447 1 0.0
O43 O-2 0.3447 0.3753 0.221 1 0.0
O45 O-2 0.334 0.2417 0.219 1 0.0
O16 O-2 0.0514 0.0761 0.1639 1 0.0
C11 C 0.5239 0.0002 0.4942 0.82 0.0
Si17 Si+4 0.5266 0.07 0.1845 1 0.0
O36 O-2 0.5548 0.3109 0.0799 1 0.0
O28 O-2 0.2522 0.1052 -0.0677 1 0.0
C17 C 0.249 0.0144 0.619 0.26 0.0
O20 O-2 0.2518 0.4162 0.3417 1 0.0
O31 O-2 0.1516 0.9961 0.2103 1 0.0
C13 C 0.3518 -0.007 0.4952 0.72 0.0
O41 O-2 0.5636 0.1184 0.2614 1 0.0
O48 O-2 0.3384 0.117 0.2597 1 0.0
C19 C 0.3 0.5 0 0.8 0.0
O37 O-2 0.4483 0.3005 0.1844 1 0.0
O25 O-2 0.1303 0.3079 0.8835 1 0.0
O47 O-2 0.3424 0.0842 0.0672 1 0.0
Si8 Si+4 0.1276 0.3097 0.1756 1 0.0
O7 O-2 0.0482 0.3178 0.1585 1 0.0
C9 C 0.8977 0.0033 0.4952 0.5 0.0
Si10 Si+4 0.1772 0.1167 -0.0345 1 0.0
O24 O-2 0.1477 0.2457 0.2414 1 0.0
Si22 Si+4 0.3286 0.1165 -0.0403 1 0.0
O1 O-2 0.9381 0.3758 0.2259 1 0.0
O13 O-2 0.8701 0.1054 -0.0887 1 0.0
O33 O-2 0.1282 0.1914 0.4172 1 0.0
O32 O-2 0.1536 0.1178 0.2641 1 0.0
O15 O-2 0.951 0.126 0.2614 1 0.0
O46 O-2 0.3446 0.1948 -0.0399 1 0.0
O30 O-2 0.1296 0.0798 0.8899 1 0.0
O40 O-2 0.554 0.0892 0.0764 1 0.0
Si24 Si+4 0.3225 0.1877 0.3053 1 0.0
O4 O-2 0.0008 0.3964 0.3957 1 0.0
Si5 Si+4 0.9723 0.0761 0.1771 1 0.0
O9 O-2 0.9442 0.2021 -0.0296 1 0.0
Si14 Si+4 0.5282 0.3112 0.1914 1 0.0
O29 O-2 0.1642 0.0837 0.0712 1 0.0
O2 O-2 0.8694 0.4213 0.3763 1 0.0
Si1 Si+4 0.9404 0.4217 0.3221 1 0.0
C16 C 0.2362 0.1884 0.7128 0.53 0.0
